data_4066258
loop_
_publ_author_name
'Ananikov, Valentine P.'
'Gayduk, Konstantin A.'
'Starikova, Zoya A.'
'Beletskaya, Irina P.'

_publ_section_title
;
 Ni(acac)2/Phosphine as an Excellent Precursor of Nickel(0) for Catalytic
 Systems&#x2020;
;
_journal_issue 21
_journal_name_full Organometallics
_journal_page_first 5098
_journal_paper_doi 10.1021/om1003732
_journal_volume 29
_journal_year 2010
_chemical_formula_moiety 'C36 H64 Ni P2 S2'
_chemical_formula_sum 'C36 H64 Ni P2 S2'
_chemical_formula_weight 681.64
_chemical_name_systematic
; 
 ? 
;
_space_group_IT_number 2
_symmetry_cell_setting triclinic
_symmetry_space_group_name_Hall '-P 1'
_symmetry_space_group_name_H-M 'P -1'
_atom_sites_solution_hydrogens geom
_atom_sites_solution_primary direct
_atom_sites_solution_secondary difmap
_audit_creation_method SHELXL-97
_cell_angle_alpha 77.7760(10)
_cell_angle_beta 87.0510(10)
_cell_angle_gamma 84.8760(10)
_cell_formula_units_Z 1
_cell_length_a 8.2875(5)
_cell_length_b 10.2177(6)
_cell_length_c 11.7515(7)
_cell_measurement_reflns_used 353
_cell_measurement_temperature 120(2)
_cell_measurement_theta_max 28
_cell_measurement_theta_min 3
_cell_volume 968.12(10)
_computing_cell_refinement 'SAINTPlus (Bruker, 1998a)'
_computing_data_collection 'SMART (Bruker, 1998b)'
_computing_data_reduction 'SAINTPlus (Bruker, 1998a)'
_computing_molecular_graphics 'SHELXTL ver. 5.1 (Sheldrick, 1998b)'
_computing_publication_material 'SHELXTL ver. 5.1 (Sheldrick, 1998b)'
_computing_structure_refinement 'SHELXTL ver. 5.1 (Sheldrick, 1998b)'
_computing_structure_solution 'SHELXTL ver. 5.1 (Sheldrick, 1998b)'
_diffrn_ambient_temperature 120(2)
_diffrn_measured_fraction_theta_full 0.993
_diffrn_measured_fraction_theta_max 0.993
_diffrn_measurement_device_type 'Bruker SMART 1000 CCD area detector'
_diffrn_measurement_method 'phi and omega scans'
_diffrn_radiation_monochromator graphite
_diffrn_radiation_source 'fine-focus sealed tube'
_diffrn_radiation_type MoK\a
_diffrn_radiation_wavelength 0.71073
_diffrn_reflns_av_R_equivalents 0.0498
_diffrn_reflns_av_sigmaI/netI 0.0938
_diffrn_reflns_limit_h_max 10
_diffrn_reflns_limit_h_min -10
_diffrn_reflns_limit_k_max 13
_diffrn_reflns_limit_k_min -13
_diffrn_reflns_limit_l_max 15
_diffrn_reflns_limit_l_min -15
_diffrn_reflns_number 9865
_diffrn_reflns_theta_full 28.00
_diffrn_reflns_theta_max 28.00
_diffrn_reflns_theta_min 1.77
_exptl_absorpt_coefficient_mu 0.714
_exptl_absorpt_correction_T_max 0.814
_exptl_absorpt_correction_T_min 0.695
_exptl_absorpt_correction_type multi-scan
_exptl_absorpt_process_details 'SADABS (Sheldrick, 1998a)'
_exptl_crystal_colour red
_exptl_crystal_density_diffrn 1.169
_exptl_crystal_density_method 'not measured'
_exptl_crystal_description plate
_exptl_crystal_F_000 370
_exptl_crystal_size_max 0.55
_exptl_crystal_size_mid 0.40
_exptl_crystal_size_min 0.30
_refine_diff_density_max 0.924
_refine_diff_density_min -0.608
_refine_diff_density_rms 0.095
_refine_ls_extinction_method none
_refine_ls_goodness_of_fit_ref 1.010
_refine_ls_hydrogen_treatment constr
_refine_ls_matrix_type full
_refine_ls_number_parameters 190
_refine_ls_number_reflns 4645
_refine_ls_number_restraints 0
_refine_ls_restrained_S_all 1.010
_refine_ls_R_factor_all 0.0921
_refine_ls_R_factor_gt 0.0516
_refine_ls_shift/su_max 0.000
_refine_ls_shift/su_mean 0.000
_refine_ls_structure_factor_coef Fsqd
_refine_ls_weighting_details 'calc w=1/[\s^2^(Fo^2^)+(0.0232P)^2^+1.2550P] where P=(Fo^2^+2Fc^2^)/3'
_refine_ls_weighting_scheme calc
_refine_ls_wR_factor_gt 0.1025
_refine_ls_wR_factor_ref 0.1133
_reflns_number_gt 2883
_reflns_number_total 4645
_reflns_threshold_expression I>2\s(I)
_cod_data_source_file om1003732_si_003.cif
_cod_data_source_block 2c
_cod_depositor_comments
;
The following automatic conversions were performed:

'_symmetry_cell_setting' value 'Triclinic' changed to 'triclinic'
according to /home/saulius/struct/CIF-dictionaries/cif_core.dic
dictionary named 'cif_core.dic' version 2.4.1 from 2010-06-29.

Automatic conversion script
Id: cif_fix_values 1715 2011-07-08 13:25:40Z adriana 
;
_cod_database_code 4066258

loop_
_symmetry_equiv_pos_as_xyz
'x, y, z'
'-x, -y, -z'

loop_
_atom_site_label
_atom_site_type_symbol
_atom_site_fract_x
_atom_site_fract_y
_atom_site_fract_z
_atom_site_U_iso_or_equiv
_atom_site_adp_type
_atom_site_occupancy
_atom_site_symmetry_multiplicity
_atom_site_calc_flag
_atom_site_refinement_flags
Ni1 Ni 0.0000 0.0000 0.0000 0.01808(16) Uani 1 2 d S
P1 P -0.17788(10) -0.07686(8) 0.14167(7) 0.0195(2) Uani 1 1 d .
S1 S -0.20441(10) 0.13717(8) -0.08061(7) 0.0229(2) Uani 1 1 d .
C1 C -0.2436(4) 0.0904(3) -0.2107(3) 0.0225(7) Uani 1 1 d .
C2 C -0.3170(4) 0.1871(4) -0.3003(3) 0.0276(8) Uani 1 1 d .
H2A H -0.3462 0.2733 -0.2883 0.033 Uiso 1 1 calc R
C3 C -0.3462(4) 0.1565(4) -0.4051(3) 0.0376(10) Uani 1 1 d .
H3A H -0.3946 0.2220 -0.4635 0.045 Uiso 1 1 calc R
C4 C -0.3042(5) 0.0296(5) -0.4243(3) 0.0433(11) Uani 1 1 d .
H4A H -0.3232 0.0096 -0.4959 0.052 Uiso 1 1 calc R
C5 C -0.2336(5) -0.0685(4) -0.3371(3) 0.0375(9) Uani 1 1 d .
H5A H -0.2055 -0.1546 -0.3496 0.045 Uiso 1 1 calc R
C6 C -0.2054(4) -0.0377(4) -0.2315(3) 0.0274(8) Uani 1 1 d .
H6A H -0.1596 -0.1044 -0.1728 0.033 Uiso 1 1 calc R
C7 C -0.3100(4) -0.1779(3) 0.0830(3) 0.0227(7) Uani 1 1 d .
H7A H -0.3934 -0.2079 0.1412 0.027 Uiso 1 1 calc R
H7B H -0.3630 -0.1224 0.0157 0.027 Uiso 1 1 calc R
C8 C -0.2188(4) -0.2999(3) 0.0472(3) 0.0267(8) Uani 1 1 d .
H8A H -0.1233 -0.2717 0.0004 0.032 Uiso 1 1 calc R
H8B H -0.1828 -0.3634 0.1166 0.032 Uiso 1 1 calc R
C9 C -0.3213(5) -0.3695(4) -0.0215(4) 0.0395(10) Uani 1 1 d .
H9A H -0.3634 -0.3042 -0.0878 0.047 Uiso 1 1 calc R
H9B H -0.4130 -0.4027 0.0274 0.047 Uiso 1 1 calc R
C10 C -0.2295(5) -0.4856(4) -0.0649(4) 0.0504(12) Uani 1 1 d .
H10A H -0.3007 -0.5248 -0.1079 0.076 Uiso 1 1 calc R
H10B H -0.1902 -0.5521 0.0004 0.076 Uiso 1 1 calc R
H10C H -0.1397 -0.4534 -0.1146 0.076 Uiso 1 1 calc R
C11 C -0.1058(4) -0.1878(3) 0.2759(3) 0.0225(7) Uani 1 1 d .
H11A H -0.0317 -0.2581 0.2542 0.027 Uiso 1 1 calc R
H11B H -0.0437 -0.1361 0.3157 0.027 Uiso 1 1 calc R
C12 C -0.2310(4) -0.2547(3) 0.3626(3) 0.0239(7) Uani 1 1 d .
H12A H -0.2991 -0.3025 0.3235 0.029 Uiso 1 1 calc R
H12B H -0.2996 -0.1862 0.3919 0.029 Uiso 1 1 calc R
C13 C -0.1521(4) -0.3523(4) 0.4643(3) 0.0311(9) Uani 1 1 d .
H13A H -0.0867 -0.4221 0.4347 0.037 Uiso 1 1 calc R
H13B H -0.0801 -0.3047 0.5007 0.037 Uiso 1 1 calc R
C14 C -0.2719(5) -0.4174(4) 0.5559(3) 0.0370(9) Uani 1 1 d .
H14A H -0.2142 -0.4777 0.6172 0.055 Uiso 1 1 calc R
H14B H -0.3421 -0.4667 0.5212 0.055 Uiso 1 1 calc R
H14C H -0.3354 -0.3493 0.5874 0.055 Uiso 1 1 calc R
C15 C -0.3162(4) 0.0501(3) 0.1923(3) 0.0231(7) Uani 1 1 d .
H15A H -0.3876 0.0932 0.1301 0.028 Uiso 1 1 calc R
H15B H -0.3828 0.0064 0.2572 0.028 Uiso 1 1 calc R
C16 C -0.2272(4) 0.1564(3) 0.2306(3) 0.0250(8) Uani 1 1 d .
H16A H -0.1543 0.1949 0.1676 0.030 Uiso 1 1 calc R
H16B H -0.1620 0.1139 0.2966 0.030 Uiso 1 1 calc R
C17 C -0.3401(4) 0.2686(3) 0.2644(3) 0.0303(8) Uani 1 1 d .
H17A H -0.4156 0.2301 0.3256 0.036 Uiso 1 1 calc R
H17B H -0.4025 0.3136 0.1976 0.036 Uiso 1 1 calc R
C18 C -0.2494(5) 0.3714(4) 0.3065(3) 0.0422(10) Uani 1 1 d .
H18A H -0.3251 0.4418 0.3239 0.063 Uiso 1 1 calc R
H18B H -0.1732 0.4088 0.2468 0.063 Uiso 1 1 calc R
H18C H -0.1926 0.3285 0.3754 0.063 Uiso 1 1 calc R

loop_
_atom_site_aniso_label
_atom_site_aniso_U_11
_atom_site_aniso_U_22
_atom_site_aniso_U_33
_atom_site_aniso_U_23
_atom_site_aniso_U_13
_atom_site_aniso_U_12
Ni1 0.0162(3) 0.0198(3) 0.0179(3) -0.0030(3) -0.0039(2) 0.0007(2)
P1 0.0169(4) 0.0211(5) 0.0200(4) -0.0040(4) -0.0031(3) 0.0009(3)
S1 0.0211(4) 0.0255(5) 0.0206(4) -0.0033(4) -0.0046(3) 0.0042(3)
C1 0.0159(16) 0.0290(19) 0.0210(17) -0.0006(14) -0.0024(13) -0.0025(14)
C2 0.0176(17) 0.038(2) 0.0235(18) 0.0019(16) -0.0035(14) -0.0013(15)
C3 0.024(2) 0.064(3) 0.0212(19) 0.0009(19) -0.0038(15) -0.0050(19)
C4 0.029(2) 0.080(3) 0.025(2) -0.020(2) -0.0032(17) -0.010(2)
C5 0.033(2) 0.048(3) 0.036(2) -0.020(2) 0.0002(18) -0.0068(19)
C6 0.0222(18) 0.034(2) 0.0266(19) -0.0072(16) -0.0012(15) -0.0029(15)
C7 0.0182(17) 0.0238(18) 0.0266(18) -0.0058(14) -0.0036(14) -0.0009(14)
C8 0.0291(19) 0.0224(18) 0.0291(19) -0.0062(15) -0.0041(15) -0.0017(15)
C9 0.031(2) 0.040(2) 0.053(3) -0.021(2) -0.0035(19) -0.0085(18)
C10 0.054(3) 0.046(3) 0.059(3) -0.028(2) -0.006(2) -0.006(2)
C11 0.0227(18) 0.0210(17) 0.0224(17) -0.0015(14) -0.0058(14) 0.0010(14)
C12 0.0240(18) 0.0239(18) 0.0217(18) 0.0009(14) -0.0041(14) -0.0017(14)
C13 0.0254(19) 0.033(2) 0.029(2) 0.0033(16) -0.0013(15) 0.0049(16)
C14 0.043(2) 0.035(2) 0.028(2) 0.0042(17) -0.0030(17) -0.0005(18)
C15 0.0201(17) 0.0280(19) 0.0197(17) -0.0041(14) -0.0024(13) 0.0048(14)
C16 0.0241(18) 0.0280(19) 0.0229(18) -0.0065(15) -0.0022(14) 0.0019(15)
C17 0.036(2) 0.030(2) 0.0251(19) -0.0073(16) -0.0039(16) 0.0045(16)
C18 0.059(3) 0.032(2) 0.037(2) -0.0119(18) -0.001(2) -0.004(2)

loop_
_atom_type_symbol
_atom_type_description
_atom_type_scat_dispersion_real
_atom_type_scat_dispersion_imag
_atom_type_scat_source
C C 0.0033 0.0016 'International Tables Vol C Tables 4.2.6.8 and 6.1.1.4'
H H 0.0000 0.0000 'International Tables Vol C Tables 4.2.6.8 and 6.1.1.4'
P P 0.1023 0.0942 'International Tables Vol C Tables 4.2.6.8 and 6.1.1.4'
S S 0.1246 0.1234 'International Tables Vol C Tables 4.2.6.8 and 6.1.1.4'
Ni Ni 0.3393 1.1124 'International Tables Vol C Tables 4.2.6.8 and 6.1.1.4'

loop_
_geom_angle_atom_site_label_1
_geom_angle_atom_site_label_2
_geom_angle_atom_site_label_3
_geom_angle
_geom_angle_site_symmetry_1
_geom_angle_site_symmetry_3
S1 Ni1 S1 180.00(7) . 2
S1 Ni1 P1 86.14(3) . .
S1 Ni1 P1 93.86(3) 2 .
S1 Ni1 P1 93.86(3) . 2
S1 Ni1 P1 86.14(3) 2 2
P1 Ni1 P1 180.00(7) . 2
C7 P1 C15 104.38(15) . .
C7 P1 C11 103.96(15) . .
C15 P1 C11 104.12(15) . .
C7 P1 Ni1 107.17(11) . .
C15 P1 Ni1 116.03(11) . .
C11 P1 Ni1 119.59(11) . .
C1 S1 Ni1 107.28(11) . .
C6 C1 C2 117.5(3) . .
C6 C1 S1 123.7(3) . .
C2 C1 S1 118.8(3) . .
C3 C2 C1 121.1(4) . .
C3 C2 H2A 119.5 . .
C1 C2 H2A 119.5 . .
C2 C3 C4 120.3(4) . .
C2 C3 H3A 119.8 . .
C4 C3 H3A 119.8 . .
C3 C4 C5 119.9(4) . .
C3 C4 H4A 120.0 . .
C5 C4 H4A 120.0 . .
C6 C5 C4 119.6(4) . .
C6 C5 H5A 120.2 . .
C4 C5 H5A 120.2 . .
C5 C6 C1 121.5(3) . .
C5 C6 H6A 119.2 . .
C1 C6 H6A 119.2 . .
C8 C7 P1 112.7(2) . .
C8 C7 H7A 109.0 . .
P1 C7 H7A 109.0 . .
C8 C7 H7B 109.0 . .
P1 C7 H7B 109.0 . .
H7A C7 H7B 107.8 . .
C9 C8 C7 112.8(3) . .
C9 C8 H8A 109.0 . .
C7 C8 H8A 109.0 . .
C9 C8 H8B 109.0 . .
C7 C8 H8B 109.0 . .
H8A C8 H8B 107.8 . .
C8 C9 C10 113.6(3) . .
C8 C9 H9A 108.8 . .
C10 C9 H9A 108.8 . .
C8 C9 H9B 108.8 . .
C10 C9 H9B 108.8 . .
H9A C9 H9B 107.7 . .
C9 C10 H10A 109.5 . .
C9 C10 H10B 109.5 . .
H10A C10 H10B 109.5 . .
C9 C10 H10C 109.5 . .
H10A C10 H10C 109.5 . .
H10B C10 H10C 109.5 . .
C12 C11 P1 118.0(2) . .
C12 C11 H11A 107.8 . .
P1 C11 H11A 107.8 . .
C12 C11 H11B 107.8 . .
P1 C11 H11B 107.8 . .
H11A C11 H11B 107.1 . .
C11 C12 C13 111.8(3) . .
C11 C12 H12A 109.3 . .
C13 C12 H12A 109.3 . .
C11 C12 H12B 109.3 . .
C13 C12 H12B 109.3 . .
H12A C12 H12B 107.9 . .
C14 C13 C12 113.9(3) . .
C14 C13 H13A 108.8 . .
C12 C13 H13A 108.8 . .
C14 C13 H13B 108.8 . .
C12 C13 H13B 108.8 . .
H13A C13 H13B 107.7 . .
C13 C14 H14A 109.5 . .
C13 C14 H14B 109.5 . .
H14A C14 H14B 109.5 . .
C13 C14 H14C 109.5 . .
H14A C14 H14C 109.5 . .
H14B C14 H14C 109.5 . .
C16 C15 P1 112.4(2) . .
C16 C15 H15A 109.1 . .
P1 C15 H15A 109.1 . .
C16 C15 H15B 109.1 . .
P1 C15 H15B 109.1 . .
H15A C15 H15B 107.8 . .
C15 C16 C17 113.2(3) . .
C15 C16 H16A 108.9 . .
C17 C16 H16A 108.9 . .
C15 C16 H16B 108.9 . .
C17 C16 H16B 108.9 . .
H16A C16 H16B 107.7 . .
C16 C17 C18 112.5(3) . .
C16 C17 H17A 109.1 . .
C18 C17 H17A 109.1 . .
C16 C17 H17B 109.1 . .
C18 C17 H17B 109.1 . .
H17A C17 H17B 107.8 . .
C17 C18 H18A 109.5 . .
C17 C18 H18B 109.5 . .
H18A C18 H18B 109.5 . .
C17 C18 H18C 109.5 . .
H18A C18 H18C 109.5 . .
H18B C18 H18C 109.5 . .

loop_
_geom_bond_atom_site_label_1
_geom_bond_atom_site_label_2
_geom_bond_distance
_geom_bond_site_symmetry_2
Ni1 S1 2.2159(8) .
Ni1 S1 2.2159(8) 2
Ni1 P1 2.2276(9) .
Ni1 P1 2.2276(9) 2
P1 C7 1.822(3) .
P1 C15 1.828(3) .
P1 C11 1.830(3) .
S1 C1 1.749(3) .
C1 C6 1.388(5) .
C1 C2 1.404(4) .
C2 C3 1.372(5) .
C2 H2A 0.9300 .
C3 C4 1.375(6) .
C3 H3A 0.9300 .
C4 C5 1.386(6) .
C4 H4A 0.9300 .
C5 C6 1.379(5) .
C5 H5A 0.9300 .
C6 H6A 0.9300 .
C7 C8 1.524(4) .
C7 H7A 0.9700 .
C7 H7B 0.9700 .
C8 C9 1.516(5) .
C8 H8A 0.9700 .
C8 H8B 0.9700 .
C9 C10 1.517(5) .
C9 H9A 0.9700 .
C9 H9B 0.9700 .
C10 H10A 0.9600 .
C10 H10B 0.9600 .
C10 H10C 0.9600 .
C11 C12 1.518(4) .
C11 H11A 0.9700 .
C11 H11B 0.9700 .
C12 C13 1.519(4) .
C12 H12A 0.9700 .
C12 H12B 0.9700 .
C13 C14 1.514(5) .
C13 H13A 0.9700 .
C13 H13B 0.9700 .
C14 H14A 0.9600 .
C14 H14B 0.9600 .
C14 H14C 0.9600 .
C15 C16 1.520(5) .
C15 H15A 0.9700 .
C15 H15B 0.9700 .
C16 C17 1.520(4) .
C16 H16A 0.9700 .
C16 H16B 0.9700 .
C17 C18 1.521(5) .
C17 H17A 0.9700 .
C17 H17B 0.9700 .
C18 H18A 0.9600 .
C18 H18B 0.9600 .
C18 H18C 0.9600 .

loop_
_geom_torsion_atom_site_label_1
_geom_torsion_atom_site_label_2
_geom_torsion_atom_site_label_3
_geom_torsion_atom_site_label_4
_geom_torsion
_geom_torsion_site_symmetry_1
S1 Ni1 P1 C7 73.15(11) .
S1 Ni1 P1 C7 -106.85(11) 2
P1 Ni1 P1 C7 -101(100) 2
S1 Ni1 P1 C15 -42.97(12) .
S1 Ni1 P1 C15 137.03(12) 2
P1 Ni1 P1 C15 143(100) 2
S1 Ni1 P1 C11 -169.09(13) .
S1 Ni1 P1 C11 10.91(13) 2
P1 Ni1 P1 C11 17(100) 2
S1 Ni1 S1 C1 -55(100) 2
P1 Ni1 S1 C1 -113.99(12) .
P1 Ni1 S1 C1 66.01(12) 2
Ni1 S1 C1 C6 25.0(3) .
Ni1 S1 C1 C2 -154.6(2) .
C6 C1 C2 C3 -1.5(5) .
S1 C1 C2 C3 178.2(3) .
C1 C2 C3 C4 0.2(5) .
C2 C3 C4 C5 0.7(6) .
C3 C4 C5 C6 -0.3(6) .
C4 C5 C6 C1 -1.1(6) .
C2 C1 C6 C5 1.9(5) .
S1 C1 C6 C5 -177.7(3) .
C15 P1 C7 C8 -173.9(2) .
C11 P1 C7 C8 -65.1(3) .
Ni1 P1 C7 C8 62.5(2) .
P1 C7 C8 C9 -169.5(3) .
C7 C8 C9 C10 176.2(3) .
C7 P1 C11 C12 -51.7(3) .
C15 P1 C11 C12 57.4(3) .
Ni1 P1 C11 C12 -171.1(2) .
P1 C11 C12 C13 175.2(3) .
C11 C12 C13 C14 177.6(3) .
C7 P1 C15 C16 -172.6(2) .
C11 P1 C15 C16 78.7(3) .
Ni1 P1 C15 C16 -54.9(3) .
P1 C15 C16 C17 175.7(2) .
C15 C16 C17 C18 177.9(3) .
